data_2016010
loop_
_publ_author_name
'Luo, Jian-Hai'
'Huang, Chang-Cang'
'Huang, Xi-He'
'Chen, Xiao-Juan'

_publ_section_title
;
 Two pseudo-polymorphic copper--benzene-1,2,4,5-tetracarboxylate
 complexes
;
_journal_coeditor_code SQ3073
_journal_issue 6
_journal_name_full 'Acta Crystallographica Section C'
_journal_page_first m273
_journal_page_last m276
_journal_paper_doi 10.1107/S0108270107019853
_journal_volume 63
_journal_year 2007
_chemical_formula_iupac '(C2 H10 N2) [Cu (C10 H2 O8)] , 2.5H2 O'
_chemical_formula_moiety 'C2 H10 N2 2+ , C10 H2 Cu O8 2- , 2.5H2 O1'
_chemical_formula_sum 'C12 H17 Cu N2 O10.5'
_chemical_formula_weight 420.83
_chemical_name_systematic
;
poly[ethylenediammonium
[copper(II)-\m~4~-benzene-1,2,4,5-tetracarboxylato] 2.5-hydrate]
;
_space_group_IT_number 12
_symmetry_cell_setting monoclinic
_symmetry_space_group_name_Hall '-C 2y'
_symmetry_space_group_name_H-M 'C 1 2/m 1'
_atom_sites_solution_hydrogens geom
_atom_sites_solution_primary direct
_atom_sites_solution_secondary difmap
_audit_creation_method SHELXL97
_cell_angle_alpha 90.00
_cell_angle_beta 94.80(3)
_cell_angle_gamma 90.00
_cell_formula_units_Z 4
_cell_length_a 11.432(2)
_cell_length_b 18.484(4)
_cell_length_c 7.4981(15)
_cell_measurement_reflns_used 5094
_cell_measurement_temperature 293(2)
_cell_measurement_theta_max 27.48
_cell_measurement_theta_min 2.10
_cell_volume 1578.9(5)
_computing_cell_refinement 'RAPID AUTO'
_computing_data_collection 'RAPID AUTO (Rigaku, 1998)'
_computing_data_reduction 'RAPID AUTO'
_computing_molecular_graphics 'SHELXTL/PC (Sheldrick, 1993)'
_computing_publication_material 'SHELXL97/2 (Sheldrick,1997)'
_computing_structure_refinement 'SHELXL97 (Sheldrick, 1997)'
_computing_structure_solution 'SHELXS97 (Sheldrick, 1997)'
_diffrn_ambient_temperature 293(2)
_diffrn_measured_fraction_theta_full 1.000
_diffrn_measured_fraction_theta_max 1.000
_diffrn_measurement_device_type 'Rigaku R-AXIS RAPID'
_diffrn_measurement_method oscillation
_diffrn_radiation_monochromator graphite
_diffrn_radiation_source 'rotating anode'
_diffrn_radiation_type MoK\a
_diffrn_radiation_wavelength 0.71073
_diffrn_reflns_av_R_equivalents 0.0436
_diffrn_reflns_av_sigmaI/netI 0.0582
_diffrn_reflns_limit_h_max 14
_diffrn_reflns_limit_h_min 0
_diffrn_reflns_limit_k_max 24
_diffrn_reflns_limit_k_min 0
_diffrn_reflns_limit_l_max 9
_diffrn_reflns_limit_l_min -9
_diffrn_reflns_number 1871
_diffrn_reflns_theta_full 27.48
_diffrn_reflns_theta_max 27.48
_diffrn_reflns_theta_min 2.10
_diffrn_standards_decay_% 0
_diffrn_standards_interval_count 0
_diffrn_standards_interval_time 0
_diffrn_standards_number 0
_exptl_absorpt_coefficient_mu 1.446
_exptl_absorpt_correction_type none
_exptl_crystal_colour blue
_exptl_crystal_density_diffrn 1.770
_exptl_crystal_density_method 'not measured'
_exptl_crystal_description needle
_exptl_crystal_F_000 864
_exptl_crystal_size_max 0.36
_exptl_crystal_size_mid 0.28
_exptl_crystal_size_min 0.28
_refine_diff_density_max 0.439
_refine_diff_density_min -0.410
_refine_ls_extinction_coef 0.0008(3)
_refine_ls_extinction_expression Fc^*^=kFc[1+0.001xFc^2^\l^3^/sin(2\q)]^-1/4^
_refine_ls_extinction_method SHELXL97
_refine_ls_goodness_of_fit_ref 0.978
_refine_ls_hydrogen_treatment mixed
_refine_ls_matrix_type full
_refine_ls_number_parameters 130
_refine_ls_number_reflns 1870
_refine_ls_number_restraints 4
_refine_ls_restrained_S_all 0.979
_refine_ls_R_factor_all 0.0524
_refine_ls_R_factor_gt 0.0326
_refine_ls_shift/su_max 0.001
_refine_ls_shift/su_mean 0.000
_refine_ls_structure_factor_coef Fsqd
_refine_ls_weighting_details 'calc w=1/[\s^2^(Fo^2^)+(0.038P)^2^] where P=(Fo^2^+2Fc^2^)/3'
_refine_ls_weighting_scheme calc
_refine_ls_wR_factor_gt 0.0750
_refine_ls_wR_factor_ref 0.0792
_reflns_number_gt 1406
_reflns_number_total 1871
_reflns_threshold_expression I>2\s(I)
_cod_data_source_file sq3073.cif
_cod_data_source_block II
_cod_depositor_comments
;
The following automatic conversions were performed:
'_symmetry_cell_setting' value 'Monoclinic' changed to 'monoclinic'
according to '/home/saulius/struct/CIF-dictionaries/cif_core.dic'
dictionary named 'cif_core.dic' version 2.4.1 from 2010-06-29.

Automatic conversion script
Id: cif_fix_enum 1527 2010-12-29 10:47:43Z saulius 

The following automatic conversions were performed:

'_symmetry_cell_setting' value 'Monoclinic' changed to 'monoclinic'
according to /home/saulius/struct/CIF-dictionaries/cif_core.dic
dictionary named 'cif_core.dic' version 2.4.1 from 2010-06-29.

Automatic conversion script
Id: cif_fix_values 1715 2011-07-08 13:25:40Z adriana 
;
_cod_original_cell_volume 1578.8(5)
_cod_original_sg_symbol_H-M 'C 2/m'
_cod_original_formula_sum 'C12 H17 Cu1 N2 O10.5'
_cod_database_code 2016010
_cod_database_fobs_code 2016010

loop_
_symmetry_equiv_pos_as_xyz
'x, y, z'
'x, -y, z'
'x+1/2, y+1/2, z'
'x+1/2, -y+1/2, z'
'-x, -y, -z'
'-x, y, -z'
'-x+1/2, -y+1/2, -z'
'-x+1/2, y+1/2, -z'

loop_
_atom_site_type_symbol
_atom_site_label
_atom_site_fract_x
_atom_site_fract_y
_atom_site_fract_z
_atom_site_U_iso_or_equiv
_atom_site_adp_type
_atom_site_calc_flag
_atom_site_refinement_flags
_atom_site_occupancy
Cu Cu1 0.5000 0.24370(2) 0.0000 0.01459(15) Uani d S 1
O O1 0.38012(15) 0.31920(9) -0.0158(3) 0.0202(4) Uani d . 1
O O2 0.43585(16) 0.35615(10) 0.2638(3) 0.0257(5) Uani d . 1
O O3 0.11508(17) 0.34645(11) -0.2347(3) 0.0278(5) Uani d . 1
O O4 0.11590(15) 0.33154(9) 0.0613(3) 0.0191(4) Uani d . 1
C C1 0.3188(2) 0.43453(13) 0.0677(4) 0.0143(5) Uani d . 1
C C2 0.3706(3) 0.5000 0.1202(5) 0.0163(8) Uani d S 1
H H2 0.4412 0.5000 0.1916 0.020 Uiso calc SR 1
C C3 0.2109(2) 0.43458(13) -0.0378(4) 0.0147(5) Uani d . 1
C C4 0.1581(3) 0.5000 -0.0900(5) 0.0169(8) Uani d S 1
H H4 0.0871 0.5000 -0.1602 0.020 Uiso calc SR 1
C C5 0.3825(2) 0.36478(13) 0.1125(4) 0.0162(5) Uani d . 1
C C6 0.1439(2) 0.36512(13) -0.0789(4) 0.0170(6) Uani d . 1
N N1 0.3215(2) 0.33719(13) 0.5812(3) 0.0271(6) Uani d . 1
H H1A 0.3800 0.3461 0.6641 0.041 Uiso calc R 1
H H1B 0.2568 0.3595 0.6104 0.041 Uiso calc RD 1
H H1C 0.3405 0.3534 0.4756 0.041 Uiso calc R 1
C C7 0.3000(2) 0.25815(15) 0.5702(4) 0.0273(6) Uani d . 1
H H7A 0.2805 0.2403 0.6856 0.033 Uiso calc R 1
H H7B 0.3706 0.2337 0.5394 0.033 Uiso calc R 1
O OW1 0.1146(3) 0.42380(15) 0.3957(4) 0.0538(7) Uani d D 1
H HW1A 0.079(3) 0.408(2) 0.307(3) 0.065 Uiso d D 1
H HW1B 0.0952(17) 0.3992(18) 0.479(3) 0.065 Uiso d D 1
O OW2 0.3683(10) 0.5000 0.5648(15) 0.108(4) Uani d SP 0.50
H HW2A 0.3276 0.4640 0.5763 0.130 Uiso d PR 0.50

loop_
_atom_site_aniso_label
_atom_site_aniso_U_11
_atom_site_aniso_U_22
_atom_site_aniso_U_33
_atom_site_aniso_U_12
_atom_site_aniso_U_13
_atom_site_aniso_U_23
Cu1 0.0118(2) 0.0079(2) 0.0239(3) 0.000 0.00096(16) 0.000
O1 0.0144(9) 0.0132(9) 0.0328(11) 0.0023(7) 0.0002(8) -0.0031(8)
O2 0.0268(10) 0.0265(11) 0.0237(10) 0.0078(8) 0.0015(8) 0.0058(9)
O3 0.0339(11) 0.0260(11) 0.0236(11) -0.0079(9) 0.0039(9) -0.0092(9)
O4 0.0168(9) 0.0132(9) 0.0275(11) -0.0038(7) 0.0020(8) 0.0028(8)
C1 0.0136(12) 0.0107(12) 0.0189(14) 0.0003(9) 0.0043(10) 0.0014(10)
C2 0.0106(17) 0.0142(17) 0.024(2) 0.000 0.0006(15) 0.000
C3 0.0128(11) 0.0108(12) 0.0212(14) -0.0003(9) 0.0049(10) -0.0020(10)
C4 0.0146(17) 0.0152(17) 0.021(2) 0.000 0.0006(15) 0.000
C5 0.0117(11) 0.0103(11) 0.0275(15) -0.0019(9) 0.0071(11) 0.0024(11)
C6 0.0118(12) 0.0116(11) 0.0279(15) 0.0019(9) 0.0035(11) -0.0022(11)
N1 0.0274(13) 0.0308(13) 0.0227(13) -0.0045(11) -0.0003(10) -0.0017(11)
C7 0.0315(14) 0.0261(15) 0.0237(14) -0.0019(13) -0.0023(12) 0.0005(13)
OW1 0.077(2) 0.0463(16) 0.0372(15) 0.0016(14) 0.0007(14) 0.0047(12)
OW2 0.146(10) 0.054(6) 0.114(9) 0.000 -0.046(8) 0.000

loop_
_atom_type_symbol
_atom_type_description
_atom_type_scat_dispersion_real
_atom_type_scat_dispersion_imag
_atom_type_scat_source
C C 0.0033 0.0016 'International Tables Vol C Tables 4.2.6.8 and 6.1.1.4'
H H 0.0000 0.0000 'International Tables Vol C Tables 4.2.6.8 and 6.1.1.4'
N N 0.0061 0.0033 'International Tables Vol C Tables 4.2.6.8 and 6.1.1.4'
O O 0.0106 0.0060 'International Tables Vol C Tables 4.2.6.8 and 6.1.1.4'
Cu Cu 0.3201 1.2651 'International Tables Vol C Tables 4.2.6.8 and 6.1.1.4'

loop_
_geom_angle_atom_site_label_1
_geom_angle_atom_site_label_2
_geom_angle_atom_site_label_3
_geom_angle_site_symmetry_1
_geom_angle_site_symmetry_3
_geom_angle
_geom_angle_publ_flag
O4 Cu1 O4 7 4 88.95(11) y
O4 Cu1 O1 7 6_655 169.77(8) ?
O4 Cu1 O1 4 6_655 92.05(7) ?
O4 Cu1 O1 7 . 92.05(7) y
O4 Cu1 O1 4 . 169.77(8) ?
O1 Cu1 O1 6_655 . 88.77(10) y
C5 O1 Cu1 . . 117.08(16) ?
C6 O4 Cu1 . 7 111.29(16) ?
C2 C1 C3 . . 119.4(2) ?
C2 C1 C5 . . 119.7(2) ?
C3 C1 C5 . . 120.7(2) ?
C1 C2 C1 . 2_565 121.1(3) ?
C1 C2 H2 . . 119.5 ?
C1 C2 H2 2_565 . 119.5 ?
C4 C3 C1 . . 119.8(2) ?
C4 C3 C6 . . 118.7(2) ?
C1 C3 C6 . . 121.2(2) ?
C3 C4 C3 2_565 . 120.5(3) ?
C3 C4 H4 2_565 . 119.7 ?
C3 C4 H4 . . 119.7 ?
O2 C5 O1 . . 125.2(2) ?
O2 C5 C1 . . 120.1(2) ?
O1 C5 C1 . . 114.7(2) ?
O3 C6 O4 . . 125.0(2) ?
O3 C6 C3 . . 121.3(2) ?
O4 C6 C3 . . 113.6(2) ?
C7 N1 H1A . . 109.5 ?
C7 N1 H1B . . 109.5 ?
H1A N1 H1B . . 109.5 ?
C7 N1 H1C . . 109.5 ?
H1A N1 H1C . . 109.5 ?
H1B N1 H1C . . 109.5 ?
N1 C7 C7 . 7_556 110.3(3) ?
N1 C7 H7A . . 109.6 ?
C7 C7 H7A 7_556 . 109.6 ?
N1 C7 H7B . . 109.6 ?
C7 C7 H7B 7_556 . 109.6 ?
H7A C7 H7B . . 108.1 ?
HW1A OW1 HW1B . . 106(2) ?

loop_
_geom_bond_atom_site_label_1
_geom_bond_atom_site_label_2
_geom_bond_site_symmetry_2
_geom_bond_distance
_geom_bond_publ_flag
Cu1 O4 7 1.9491(18) y
Cu1 O4 4 1.9491(18) ?
Cu1 O1 6_655 1.9525(17) ?
Cu1 O1 . 1.9525(17) y
O1 C5 . 1.277(3) ?
O2 C5 . 1.253(3) ?
O3 C6 . 1.237(3) ?
O4 C6 . 1.284(3) ?
O4 Cu1 7 1.9491(18) ?
C1 C2 . 1.390(3) ?
C1 C3 . 1.409(3) ?
C1 C5 . 1.505(3) ?
C2 C1 2_565 1.390(3) ?
C2 H2 . 0.9300 ?
C3 C4 . 1.393(3) ?
C3 C6 . 1.513(3) ?
C4 C3 2_565 1.393(3) ?
C4 H4 . 0.9300 ?
N1 C7 . 1.483(3) ?
N1 H1A . 0.8900 ?
N1 H1B . 0.8900 ?
N1 H1C . 0.8900 ?
C7 C7 7_556 1.517(5) ?
C7 H7A . 0.9700 ?
C7 H7B . 0.9700 ?
OW1 HW1A . 0.808(10) ?
OW1 HW1B . 0.816(10) ?
OW2 HW2A . 0.8200 ?

loop_
_geom_hbond_atom_site_label_D
_geom_hbond_atom_site_label_H
_geom_hbond_atom_site_label_A
_geom_hbond_site_symmetry_A
_geom_hbond_distance_DH
_geom_hbond_distance_HA
_geom_hbond_distance_DA
_geom_hbond_angle_DHA
N1 H1A O2 6_656 0.89 2.14 2.938(3) 149.3
N1 H1B O3 1_556 0.89 2.09 2.837(3) 141.6
N1 H1C O2 . 0.89 2.00 2.831(3) 154.8
